data_9007762
loop_
_publ_author_name
'Effenberger, H.'
'Miletich, R.'
'Pertlik, F.'

_publ_section_title
;
 Structure of dilead(II) hydrogenarsenate(III) dichloride
;
_journal_name_full 'Acta Crystallographica, Section C'
_journal_page_first 541
_journal_page_last 543
_journal_paper_doi 10.1107/S0108270189008863
_journal_volume 46
_journal_year 1990
_chemical_formula_structural Pb2AsO2OHCl2
_chemical_formula_sum 'As Cl2 O3 Pb2'
_space_group_IT_number 11
_symmetry_space_group_name_Hall '-P 2yb'
_symmetry_space_group_name_H-M 'P 1 21/m 1'
_cell_angle_alpha 90
_cell_angle_beta 90.69
_cell_angle_gamma 90
_cell_length_a 6.410
_cell_length_b 5.525
_cell_length_c 9.293
_cell_formula_units_Z 2
_cell_volume 329.090
_database_code_amcsd 0010122
_exptl_crystal_density_diffrn 6.138
_cod_original_formula_sum 'Pb2 As O3 Cl2'
_cod_database_code 9007762
_amcsd_formula_title Pb2AsO2OHCl2

loop_
_space_group_symop_operation_xyz
x,y,z
x,1/2-y,z
-x,1/2+y,-z
-x,-y,-z

loop_
_atom_site_label
_atom_site_fract_x
_atom_site_fract_y
_atom_site_fract_z
_atom_site_U_iso_or_equiv
Pb1 0.28878 0.25000 0.44178 0.01950
Pb2 0.52952 0.25000 0.83910 0.02350
As 0.77340 0.25000 0.31270 0.01670
O1 0.74150 0.25000 0.12100 0.03600
O2 0.59550 0.01440 0.35190 0.01900
Cl1 0.24030 0.25000 0.09870 0.03100
Cl2 0.88620 0.25000 0.65870 0.02600

loop_
_cod_related_entry_id
_cod_related_entry_database
_cod_related_entry_code
1 AMCSD 0010122
